data_7052345
loop_
_publ_author_name
'Naso, Francesco'
'Cardellicchio, Cosimo'
'Capozzi, Maria Annunziata M.'
'Capitelli, Francesco'
'Bertolasi, Valerio'

_publ_section_title
;
 Self-assemblies of chiral p-haloaryl sulfoxides through C?H?O short
 contacts and halogen involving interactions
;
_journal_issue 12
_journal_name_full 'New Journal of Chemistry'
_journal_page_first 1782
_journal_paper_doi 10.1039/b607545b
_journal_volume 30
_journal_year 2006
_chemical_formula_moiety 'C7 H7 Br O S'
_chemical_formula_sum 'C7 H7 Br O S'
_chemical_formula_weight 219.10
_chemical_name_common 'p-bromophenyl methyl sulfoxide'
_chemical_name_systematic 'p-bromophenyl methyl sulfoxide'
_space_group_IT_number 19
_symmetry_cell_setting orthorhombic
_symmetry_space_group_name_Hall 'P 2ac 2ab'
_symmetry_space_group_name_H-M 'P 21 21 21'
_atom_sites_solution_hydrogens difmap
_atom_sites_solution_primary direct
_atom_sites_solution_secondary difmap
_audit_creation_method SHELXL-97
_cell_angle_alpha 90.00
_cell_angle_beta 90.00
_cell_angle_gamma 90.00
_cell_formula_units_Z 4
_cell_length_a 8.9398(3)
_cell_length_b 9.4924(3)
_cell_length_c 10.0886(3)
_cell_measurement_reflns_used 12434
_cell_measurement_temperature 293(2)
_cell_measurement_theta_max 30.03
_cell_measurement_theta_min 1.02
_cell_volume 856.12(5)
_computing_cell_refinement 'Denzo-SMN (Otwinowski & Minor, 1997)'
_computing_data_collection 'Kappa CCD server software (Nonius, 1997)'
_computing_data_reduction 'Denzo-SMN (Otwinowski & Minor, 1997)'
_computing_molecular_graphics 'DIAMOND 2.1e (1998-2001 Crystal Impact GbR)'
_computing_publication_material 'SHELXL-97 (Sheldrick, 1997)'
_computing_structure_refinement 'SHELXL-97 (Sheldrick, 1997)'
_computing_structure_solution 'SIR97 (Altomare et al., 1999)'
_diffrn_ambient_temperature 293(2)
_diffrn_measured_fraction_theta_full 0.985
_diffrn_measured_fraction_theta_max 0.985
_diffrn_measurement_device_type 'Nonius Kappa CCD'
_diffrn_measurement_method '\f scans and \w scans'
_diffrn_radiation_monochromator graphite
_diffrn_radiation_source 'fine-focus sealed tube'
_diffrn_radiation_type MoK\a
_diffrn_radiation_wavelength 0.71073
_diffrn_reflns_av_R_equivalents 0.0360
_diffrn_reflns_av_sigmaI/netI 0.0268
_diffrn_reflns_limit_h_max 12
_diffrn_reflns_limit_h_min -12
_diffrn_reflns_limit_k_max 13
_diffrn_reflns_limit_k_min -11
_diffrn_reflns_limit_l_max 14
_diffrn_reflns_limit_l_min -13
_diffrn_reflns_number 10420
_diffrn_reflns_theta_full 29.95
_diffrn_reflns_theta_max 29.95
_diffrn_reflns_theta_min 4.58
_exptl_absorpt_coefficient_mu 4.976
_exptl_absorpt_correction_T_max 0.4361
_exptl_absorpt_correction_T_min 0.3814
_exptl_absorpt_correction_type empirical
_exptl_absorpt_process_details
;
R.H. Blessing, Acta Crystallogr., Sect. A, 1995, 51, 33-38.
;
_exptl_crystal_colour colourless
_exptl_crystal_density_diffrn 1.700
_exptl_crystal_density_method 'not measured'
_exptl_crystal_description needle
_exptl_crystal_F_000 432
_exptl_crystal_size_max 0.24
_exptl_crystal_size_mid 0.23
_exptl_crystal_size_min 0.20
_refine_diff_density_max 0.339
_refine_diff_density_min -0.657
_refine_diff_density_rms 0.064
_refine_ls_abs_structure_details 'Flack H D (1983), Acta Cryst. A39, 876-881'
_refine_ls_abs_structure_Flack 0.004(10)
_refine_ls_extinction_method none
_refine_ls_goodness_of_fit_ref 1.062
_refine_ls_hydrogen_treatment refall
_refine_ls_matrix_type full
_refine_ls_number_parameters 119
_refine_ls_number_reflns 2449
_refine_ls_number_restraints 0
_refine_ls_restrained_S_all 1.062
_refine_ls_R_factor_all 0.0400
_refine_ls_R_factor_gt 0.0319
_refine_ls_shift/su_max 0.000
_refine_ls_shift/su_mean 0.000
_refine_ls_structure_factor_coef Fsqd
_refine_ls_weighting_details 'calc w=1/[\s^2^(Fo^2^)+(0.0431P)^2^+0.1391P] where P=(Fo^2^+2Fc^2^)/3'
_refine_ls_weighting_scheme calc
_refine_ls_wR_factor_gt 0.0777
_refine_ls_wR_factor_ref 0.0810
_reflns_number_gt 2088
_reflns_number_total 2449
_reflns_threshold_expression >2sigma(I)
_cod_data_source_file b607545b.txt
_cod_data_source_block gm7
_cod_original_sg_symbol_H-M P212121
_cod_database_code 7052345

loop_
_symmetry_equiv_pos_as_xyz
'x, y, z'
'-x+1/2, -y, z+1/2'
'x+1/2, -y+1/2, -z'
'-x, y+1/2, -z+1/2'

loop_
_atom_site_label
_atom_site_type_symbol
_atom_site_fract_x
_atom_site_fract_y
_atom_site_fract_z
_atom_site_U_iso_or_equiv
_atom_site_adp_type
_atom_site_occupancy
_atom_site_symmetry_multiplicity
_atom_site_calc_flag
_atom_site_refinement_flags
_atom_site_disorder_assembly
_atom_site_disorder_group
Br1 Br 0.12597(4) 0.21272(3) 0.37778(3) 0.06703(12) Uani 1 1 d . . .
S1 S 0.04744(8) 0.26957(8) -0.25271(8) 0.05705(16) Uani 1 1 d . . .
C1 C 0.0714(3) 0.2541(3) -0.0772(3) 0.0486(5) Uani 1 1 d . . .
C2 C 0.0267(4) 0.3636(3) 0.0047(3) 0.0562(6) Uani 1 1 d . . .
C3 C 0.0439(4) 0.3508(3) 0.1394(3) 0.0545(6) Uani 1 1 d . . .
C4 C 0.1049(3) 0.2285(3) 0.1916(3) 0.0498(5) Uani 1 1 d . . .
C5 C 0.1496(4) 0.1180(3) 0.1108(3) 0.0567(7) Uani 1 1 d . . .
C6 C 0.1313(4) 0.1313(3) -0.0244(3) 0.0560(6) Uani 1 1 d . . .
C7 C 0.1900(6) 0.3980(4) -0.2807(4) 0.0744(9) Uani 1 1 d . . .
O1 O 0.1016(4) 0.1348(3) -0.3124(2) 0.0815(8) Uani 1 1 d . . .
H2 H -0.012(5) 0.448(5) -0.036(5) 0.080(12) Uiso 1 1 d . . .
H3 H 0.022(4) 0.426(4) 0.198(4) 0.057(9) Uiso 1 1 d . . .
H5 H 0.177(5) 0.043(5) 0.145(4) 0.075(12) Uiso 1 1 d . . .
H6 H 0.146(5) 0.060(5) -0.069(5) 0.078(12) Uiso 1 1 d . . .
H7A H 0.187(7) 0.412(6) -0.360(6) 0.101(17) Uiso 1 1 d . . .
H7B H 0.156(6) 0.487(7) -0.219(6) 0.12(2) Uiso 1 1 d . . .
H7C H 0.287(5) 0.358(5) -0.243(5) 0.091(13) Uiso 1 1 d . . .

loop_
_atom_site_aniso_label
_atom_site_aniso_U_11
_atom_site_aniso_U_22
_atom_site_aniso_U_33
_atom_site_aniso_U_23
_atom_site_aniso_U_13
_atom_site_aniso_U_12
Br1 0.0939(2) 0.06375(17) 0.04348(14) 0.00291(12) 0.00052(15) -0.00305(16)
S1 0.0676(4) 0.0597(4) 0.0439(3) -0.0047(3) -0.0041(3) 0.0002(3)
C1 0.0516(12) 0.0483(13) 0.0460(12) -0.0025(9) 0.0017(10) 0.0013(10)
C2 0.0705(17) 0.0472(13) 0.0508(14) -0.0049(12) -0.0033(13) 0.0114(12)
C3 0.0693(16) 0.0465(12) 0.0476(14) -0.0053(10) 0.0024(12) 0.0072(12)
C4 0.0569(14) 0.0494(12) 0.0433(11) 0.0005(9) 0.0010(10) -0.0049(11)
C5 0.0723(18) 0.0485(13) 0.0492(14) 0.0029(11) 0.0017(13) 0.0085(12)
C6 0.0732(17) 0.0449(13) 0.0501(13) -0.0032(10) 0.0088(14) 0.0081(14)
C7 0.095(3) 0.069(2) 0.059(2) 0.0068(16) 0.0073(17) -0.0084(18)
O1 0.133(2) 0.0592(12) 0.0520(12) -0.0136(9) 0.0039(14) -0.0014(15)

loop_
_atom_type_symbol
_atom_type_description
_atom_type_scat_dispersion_real
_atom_type_scat_dispersion_imag
_atom_type_scat_source
C C 0.0033 0.0016 'International Tables Vol C Tables 4.2.6.8 and 6.1.1.4'
H H 0.0000 0.0000 'International Tables Vol C Tables 4.2.6.8 and 6.1.1.4'
Br Br -0.2901 2.4595 'International Tables Vol C Tables 4.2.6.8 and 6.1.1.4'
S S 0.1246 0.1234 'International Tables Vol C Tables 4.2.6.8 and 6.1.1.4'
O O 0.0106 0.0060 'International Tables Vol C Tables 4.2.6.8 and 6.1.1.4'

loop_
_geom_angle_atom_site_label_1
_geom_angle_atom_site_label_2
_geom_angle_atom_site_label_3
_geom_angle
_geom_angle_site_symmetry_1
_geom_angle_site_symmetry_3
_geom_angle_publ_flag
O1 S1 C7 106.8(2) . . ?
O1 S1 C1 106.83(14) . . ?
C7 S1 C1 97.27(16) . . ?
C2 C1 C6 120.8(3) . . ?
C2 C1 S1 119.6(2) . . ?
C6 C1 S1 119.6(2) . . ?
C3 C2 C1 119.4(3) . . ?
C3 C2 H2 122(3) . . ?
C1 C2 H2 118(3) . . ?
C2 C3 C4 119.6(2) . . ?
C2 C3 H3 122(2) . . ?
C4 C3 H3 118(2) . . ?
C3 C4 C5 121.6(2) . . ?
C3 C4 Br1 118.8(2) . . ?
C5 C4 Br1 119.6(2) . . ?
C6 C5 C4 118.5(3) . . ?
C6 C5 H5 122(3) . . ?
C4 C5 H5 119(3) . . ?
C5 C6 C1 120.1(3) . . ?
C5 C6 H6 117(3) . . ?
C1 C6 H6 123(3) . . ?
S1 C7 H7A 105(4) . . ?
S1 C7 H7B 104(3) . . ?
H7A C7 H7B 115(5) . . ?
S1 C7 H7C 107(3) . . ?
H7A C7 H7C 117(5) . . ?
H7B C7 H7C 108(4) . . ?

loop_
_geom_bond_atom_site_label_1
_geom_bond_atom_site_label_2
_geom_bond_distance
_geom_bond_site_symmetry_2
_geom_bond_publ_flag
Br1 C4 1.893(3) . ?
S1 O1 1.494(3) . ?
S1 C7 1.786(4) . ?
S1 C1 1.789(3) . ?
C1 C2 1.386(4) . ?
C1 C6 1.389(4) . ?
C2 C3 1.374(4) . ?
C2 H2 0.97(4) . ?
C3 C4 1.386(4) . ?
C3 H3 0.95(4) . ?
C4 C5 1.388(4) . ?
C5 C6 1.380(4) . ?
C5 H5 0.83(5) . ?
C6 H6 0.83(5) . ?
C7 H7A 0.81(6) . ?
C7 H7B 1.09(6) . ?
C7 H7C 1.02(5) . ?

loop_
_cod_related_entry_id
_cod_related_entry_database
_cod_related_entry_code
1 ChemSpider 2282511
